data_4033764
loop_
_publ_author_name
'Mart\'inez-Garc\'ia, Lucas'
'Lobato, Rub\'en'
'Prado, Gustavo'
'Monje, Pablo'
'Sardina, F. Javier'
'Paleo, M. Rita'

_publ_section_title
;
 C-C Bond-Forming and Bond-Breaking Processes from the Reaction of
 Diesters with Me<sub>3</sub>SnLi. Synthesis of Complex Bridged Polycycles
 and Dialkyl Aromatic Compounds.
;
_journal_issue 4
_journal_name_full 'The Journal of organic chemistry'
_journal_page_first 1887
_journal_page_last 1897
_journal_paper_doi 10.1021/acs.joc.8b02891
_journal_volume 84
_journal_year 2019
_chemical_formula_moiety 'C22 H28 O Sn'
_chemical_formula_sum 'C22 H28 O Sn'
_chemical_formula_weight 427.13
_chemical_name_common jslm421c
_space_group_crystal_system triclinic
_space_group_IT_number 2
_space_group_name_Hall '-P 1'
_space_group_name_H-M_alt 'P -1'
_atom_sites_solution_hydrogens mixed
_atom_sites_solution_primary dual
_atom_sites_solution_secondary difmap
_audit_conform_dict_location ftp://ftp.iucr.org/pub/cif_core.dic
_audit_conform_dict_name cif_core.dic
_audit_conform_dict_version 2.4.3
_audit_creation_date 2017-02-27T10:21:52-00:00
_audit_creation_method 'WinGX routine CIF_UPDATE'
_cell_angle_alpha 109.3120(10)
_cell_angle_beta 98.6220(10)
_cell_angle_gamma 100.7140(10)
_cell_formula_units_Z 4
_cell_length_a 8.9654(2)
_cell_length_b 13.7149(3)
_cell_length_c 17.4475(4)
_cell_measurement_reflns_used 9840
_cell_measurement_temperature 100(2)
_cell_measurement_theta_max 31.48
_cell_measurement_theta_min 2.37
_cell_measurement_wavelength 0.71073
_cell_volume 1936.94(8)
_computing_cell_refinement 'SAINT V8.37A integration software'
_computing_data_collection 'Bruker APEX2 software'
_computing_data_reduction 'SORTAV (Blessing, 1995)'
_computing_molecular_graphics 'ORTEP-3 for Windows (Farrugia, 2012)'
_computing_publication_material 'WinGX publication routines (Farrugia, 2012)'
_computing_structure_refinement 'SHELXL-2016/6 (Sheldrick, 2016)'
_computing_structure_solution 'SHELXT-2014 (Sheldrick, 2014)'
_diffrn_ambient_temperature 100(2)
_diffrn_detector 'APEX-II CCD'
_diffrn_measured_fraction_theta_full 1
_diffrn_measured_fraction_theta_max 0.992
_diffrn_measurement_device '\k-geometry diffractometer'
_diffrn_measurement_device_type 'Bruker APEX-II'
_diffrn_measurement_method '\f or \w oscillation scans'
_diffrn_orient_matrix_UB_11 0.112129
_diffrn_orient_matrix_UB_12 0.03237
_diffrn_orient_matrix_UB_13 0.02945
_diffrn_orient_matrix_UB_21 0.016378
_diffrn_orient_matrix_UB_22 -0.072922
_diffrn_orient_matrix_UB_23 -0.009813
_diffrn_orient_matrix_UB_31 0.027422
_diffrn_orient_matrix_UB_32 -0.003132
_diffrn_orient_matrix_UB_33 -0.054102
_diffrn_radiation_monochromator graphite
_diffrn_radiation_probe x-ray
_diffrn_radiation_type MoK\a
_diffrn_radiation_wavelength 0.71073
_diffrn_reflns_av_R_equivalents 0.031
_diffrn_reflns_av_unetI/netI 0.0294
_diffrn_reflns_Laue_measured_fraction_full 1
_diffrn_reflns_Laue_measured_fraction_max 0.992
_diffrn_reflns_limit_h_max 13
_diffrn_reflns_limit_h_min -13
_diffrn_reflns_limit_k_max 20
_diffrn_reflns_limit_k_min -20
_diffrn_reflns_limit_l_max 25
_diffrn_reflns_limit_l_min -25
_diffrn_reflns_number 74719
_diffrn_reflns_point_group_measured_fraction_full 1
_diffrn_reflns_point_group_measured_fraction_max 0.992
_diffrn_reflns_reduction_process
;
        Scaled and merged with Sortav
        R.H. Blessing, (1987) Cryst. Rev. 1, 3-58
        R.H. Blessing, (1989) J. Appl. Cryst. 22, 396-397
;
_diffrn_reflns_theta_full 25.242
_diffrn_reflns_theta_max 31.598
_diffrn_reflns_theta_min 1.626
_diffrn_source 'sealed x-ray tube'
_diffrn_standards_number 0
_exptl_absorpt_coefficient_mu 1.324
_exptl_absorpt_correction_T_max 0.802
_exptl_absorpt_correction_T_min 0.654
_exptl_absorpt_correction_type multi-scan
_exptl_absorpt_process_details
;
SADABS-2016/2 - Bruker AXS area detector scaling and absorption correction
;
_exptl_crystal_colour colourless
_exptl_crystal_density_diffrn 1.465
_exptl_crystal_density_method 'not measured'
_exptl_crystal_description plate
_exptl_crystal_F_000 872
_exptl_crystal_size_max 0.45
_exptl_crystal_size_mid 0.14
_exptl_crystal_size_min 0.09
_refine_diff_density_max 0.753
_refine_diff_density_min -0.57
_refine_diff_density_rms 0.086
_refine_ls_extinction_method none
_refine_ls_goodness_of_fit_ref 1.029
_refine_ls_hydrogen_treatment mixed
_refine_ls_matrix_type full
_refine_ls_number_constraints 0
_refine_ls_number_parameters 449
_refine_ls_number_reflns 12879
_refine_ls_number_restraints 0
_refine_ls_restrained_S_all 1.029
_refine_ls_R_factor_all 0.0369
_refine_ls_R_factor_gt 0.0252
_refine_ls_shift/su_max 0.002
_refine_ls_shift/su_mean 0
_refine_ls_structure_factor_coef Fsqd
_refine_ls_weighting_details 'w=1/[\s^2^(Fo^2^)+(0.0224P)^2^+1.1612P] where P=(Fo^2^+2Fc^2^)/3'
_refine_ls_weighting_scheme calc
_refine_ls_wR_factor_gt 0.0518
_refine_ls_wR_factor_ref 0.0551
_reflns_Friedel_coverage 0
_reflns_number_gt 10642
_reflns_number_total 12879
_reflns_threshold_expression 'I > 2\s(I)'
_cod_data_source_file jo8b02891_si_012.cif
_cod_data_source_block shelx
_cod_database_code 4033764
_shelx_estimated_absorpt_t_min 0.587
_shelx_estimated_absorpt_t_max 0.89

loop_
_space_group_symop_operation_xyz
'x, y, z'
'-x, -y, -z'

loop_
_atom_site_label
_atom_site_type_symbol
_atom_site_fract_x
_atom_site_fract_y
_atom_site_fract_z
_atom_site_U_iso_or_equiv
_atom_site_adp_type
_atom_site_occupancy
_atom_site_site_symmetry_order
_atom_site_calc_flag
_atom_site_refinement_flags_posn
_atom_site_refinement_flags_adp
Sn1 Sn 0.48742(2) 0.11139(2) 0.27613(2) 0.01498(3) Uani 1 1 d . .
O1 O 0.50303(13) 0.31646(9) 0.26064(7) 0.0148(2) Uani 1 1 d . .
H1 H 0.474(3) 0.3619(18) 0.2487(13) 0.022 Uiso 1 1 d . U
C1 C 0.39484(18) 0.21541(12) 0.21884(9) 0.0118(3) Uani 1 1 d . .
C2 C 0.22098(18) 0.21883(12) 0.22412(9) 0.0116(3) Uani 1 1 d . .
C3 C 0.35874(18) 0.17285(12) 0.12008(9) 0.0118(3) Uani 1 1 d . .
C11 C 0.19520(18) 0.28497(12) 0.16935(9) 0.0121(3) Uani 1 1 d . .
C12 C 0.11154(19) 0.36082(13) 0.17355(10) 0.0156(3) Uani 1 1 d . .
H12 H 0.052772 0.378482 0.214896 0.019 Uiso 1 1 calc R U
C13 C 0.1150(2) 0.41128(14) 0.11561(11) 0.0180(3) Uani 1 1 d . .
H13 H 0.058577 0.463961 0.117901 0.022 Uiso 1 1 calc R U
C14 C 0.2001(2) 0.38495(14) 0.05503(11) 0.0179(3) Uani 1 1 d . .
H14 H 0.200987 0.419547 0.016014 0.022 Uiso 1 1 calc R U
C15 C 0.28472(19) 0.30784(13) 0.05073(10) 0.0152(3) Uani 1 1 d . .
H15 H 0.343762 0.290264 0.009509 0.018 Uiso 1 1 calc R U
C16 C 0.28060(18) 0.25793(12) 0.10759(9) 0.0117(3) Uani 1 1 d . .
C21 C 0.22567(18) 0.07617(12) 0.10448(9) 0.0115(3) Uani 1 1 d . .
C22 C 0.18565(19) -0.02459(13) 0.04327(10) 0.0146(3) Uani 1 1 d . .
H22 H 0.243206 -0.042252 0.001343 0.018 Uiso 1 1 calc R U
C23 C 0.0584(2) -0.10010(13) 0.04439(10) 0.0169(3) Uani 1 1 d . .
H23 H 0.029154 -0.170032 0.002938 0.02 Uiso 1 1 calc R U
C24 C -0.0250(2) -0.07367(14) 0.10535(11) 0.0181(3) Uani 1 1 d . .
H24 H -0.11162 -0.12575 0.105022 0.022 Uiso 1 1 calc R U
C25 C 0.01555(19) 0.02829(14) 0.16756(10) 0.0160(3) Uani 1 1 d . .
H25 H -0.0424 0.045721 0.209321 0.019 Uiso 1 1 calc R U
C26 C 0.14206(18) 0.10350(13) 0.16710(9) 0.0121(3) Uani 1 1 d . .
C31 C 0.1974(2) 0.26460(14) 0.31225(10) 0.0186(3) Uani 1 1 d . .
H31A H 0.24765 0.228588 0.345616 0.022 Uiso 1 1 calc R U
H31B H 0.253778 0.34109 0.336614 0.022 Uiso 1 1 calc R U
C32 C 0.0313(2) 0.25613(16) 0.32295(12) 0.0257(4) Uani 1 1 d . .
H32A H -0.029835 0.271332 0.278775 0.039 Uiso 1 1 calc R U
H32B H 0.031435 0.307799 0.377457 0.039 Uiso 1 1 calc R U
H32C H -0.014908 0.183791 0.319534 0.039 Uiso 1 1 calc R U
C41 C 0.48476(19) 0.14804(13) 0.07238(10) 0.0160(3) Uani 1 1 d . .
H41A H 0.443363 0.135647 0.013146 0.019 Uiso 1 1 calc R U
H41B H 0.506494 0.08072 0.074601 0.019 Uiso 1 1 calc R U
C42 C 0.6385(2) 0.23416(15) 0.10396(13) 0.0243(4) Uani 1 1 d . .
H42A H 0.708032 0.214342 0.066344 0.036 Uiso 1 1 calc R U
H42B H 0.68794 0.240826 0.160121 0.036 Uiso 1 1 calc R U
H42C H 0.618225 0.302548 0.105653 0.036 Uiso 1 1 calc R U
C51 C 0.6625(2) 0.22170(16) 0.38229(12) 0.0275(4) Uani 1 1 d . .
H51A H 0.73821 0.265523 0.364172 0.041 Uiso 1 1 calc R U
H51B H 0.715854 0.182246 0.41024 0.041 Uiso 1 1 calc R U
H51C H 0.613597 0.267884 0.421111 0.041 Uiso 1 1 calc R U
C52 C 0.5810(3) -0.00233(18) 0.19321(13) 0.0335(5) Uani 1 1 d . .
H52A H 0.497644 -0.050661 0.145198 0.05 Uiso 1 1 calc R U
H52B H 0.625816 -0.043628 0.222605 0.05 Uiso 1 1 calc R U
H52C H 0.662337 0.035279 0.173886 0.05 Uiso 1 1 calc R U
C53 C 0.3240(2) 0.02013(18) 0.32085(15) 0.0337(5) Uani 1 1 d . .
H53A H 0.237278 -0.027219 0.274249 0.05 Uiso 1 1 calc R U
H53B H 0.283848 0.068724 0.363091 0.05 Uiso 1 1 calc R U
H53C H 0.376314 -0.022679 0.345573 0.05 Uiso 1 1 calc R U
Sn61 Sn 0.76018(2) 0.60924(2) 0.37592(2) 0.01127(3) Uani 1 1 d . .
O61 O 0.47655(13) 0.52432(9) 0.24995(7) 0.0128(2) Uani 1 1 d . .
H61 H 0.406(3) 0.5212(17) 0.2192(13) 0.019 Uiso 1 1 d . U
C61 C 0.57280(17) 0.63104(12) 0.29138(9) 0.0105(3) Uani 1 1 d . .
C62 C 0.62589(18) 0.68676(12) 0.22978(9) 0.0116(3) Uani 1 1 d . .
C63 C 0.48090(18) 0.71567(12) 0.33111(9) 0.0117(3) Uani 1 1 d . .
C71 C 0.46507(18) 0.69187(12) 0.18910(10) 0.0125(3) Uani 1 1 d . .
C72 C 0.40220(19) 0.68451(13) 0.10958(10) 0.0163(3) Uani 1 1 d . .
H72 H 0.46126 0.672381 0.068 0.02 Uiso 1 1 calc R U
C73 C 0.2503(2) 0.69517(15) 0.09118(11) 0.0202(3) Uani 1 1 d . .
H73 H 0.205657 0.690011 0.036607 0.024 Uiso 1 1 calc R U
C74 C 0.1644(2) 0.71320(15) 0.15191(11) 0.0204(3) Uani 1 1 d . .
H74 H 0.06135 0.720399 0.138514 0.024 Uiso 1 1 calc R U
C75 C 0.22750(19) 0.72096(14) 0.23284(11) 0.0173(3) Uani 1 1 d . .
H75 H 0.168743 0.73374 0.274542 0.021 Uiso 1 1 calc R U
C76 C 0.37724(18) 0.70955(12) 0.25045(10) 0.0128(3) Uani 1 1 d . .
C81 C 0.61287(18) 0.81571(13) 0.35577(10) 0.0133(3) Uani 1 1 d . .
C82 C 0.6551(2) 0.91011(14) 0.42481(11) 0.0188(3) Uani 1 1 d . .
H82 H 0.595174 0.922206 0.466015 0.023 Uiso 1 1 calc R U
C83 C 0.7884(2) 0.98707(14) 0.43204(12) 0.0234(4) Uani 1 1 d . .
H83 H 0.819177 1.052656 0.478611 0.028 Uiso 1 1 calc R U
C84 C 0.8759(2) 0.96887(15) 0.37221(12) 0.0234(4) Uani 1 1 d . .
H84 H 0.966544 1.022002 0.378583 0.028 Uiso 1 1 calc R U
C85 C 0.83345(19) 0.87384(14) 0.30271(11) 0.0181(3) Uani 1 1 d . .
H85 H 0.893864 0.861557 0.26176 0.022 Uiso 1 1 calc R U
C86 C 0.70084(18) 0.79795(13) 0.29506(10) 0.0131(3) Uani 1 1 d . .
C91 C 0.72905(19) 0.64173(13) 0.17249(10) 0.0150(3) Uani 1 1 d . .
H91A H 0.831353 0.64901 0.207383 0.018 Uiso 1 1 calc R U
H91B H 0.747293 0.685717 0.138195 0.018 Uiso 1 1 calc R U
C92 C 0.6645(2) 0.52516(14) 0.11423(11) 0.0207(3) Uani 1 1 d . .
H92A H 0.567026 0.517585 0.076266 0.031 Uiso 1 1 calc R U
H92B H 0.644476 0.480582 0.147219 0.031 Uiso 1 1 calc R U
H92C H 0.740562 0.502468 0.081783 0.031 Uiso 1 1 calc R U
C101 C 0.40182(19) 0.70799(14) 0.40090(10) 0.0160(3) Uani 1 1 d . .
H10A H 0.348675 0.766473 0.416083 0.019 Uiso 1 1 calc R U
H10B H 0.483434 0.719963 0.450394 0.019 Uiso 1 1 calc R U
C102 C 0.2831(2) 0.60271(15) 0.38138(11) 0.0207(4) Uani 1 1 d . .
H10C H 0.205892 0.586664 0.329891 0.031 Uiso 1 1 calc R U
H10D H 0.230428 0.6086 0.427457 0.031 Uiso 1 1 calc R U
H10E H 0.336585 0.545251 0.37426 0.031 Uiso 1 1 calc R U
C111 C 0.9444(2) 0.74964(15) 0.44591(12) 0.0247(4) Uani 1 1 d . .
H11A H 0.998868 0.772558 0.407701 0.037 Uiso 1 1 calc R U
H11B H 1.018062 0.733872 0.484873 0.037 Uiso 1 1 calc R U
H11C H 0.900714 0.806744 0.477181 0.037 Uiso 1 1 calc R U
C112 C 0.8589(2) 0.49120(14) 0.30153(11) 0.0198(3) Uani 1 1 d . .
H11D H 0.776673 0.425731 0.269495 0.03 Uiso 1 1 calc R U
H11E H 0.938129 0.475819 0.337879 0.03 Uiso 1 1 calc R U
H11F H 0.907085 0.517969 0.263151 0.03 Uiso 1 1 calc R U
C113 C 0.6605(2) 0.54402(16) 0.45769(12) 0.0242(4) Uani 1 1 d . .
H11G H 0.580657 0.477633 0.424687 0.036 Uiso 1 1 calc R U
H11H H 0.612961 0.59539 0.492948 0.036 Uiso 1 1 calc R U
H11I H 0.742224 0.529108 0.492934 0.036 Uiso 1 1 calc R U

loop_
_atom_site_aniso_label
_atom_site_aniso_U_11
_atom_site_aniso_U_22
_atom_site_aniso_U_33
_atom_site_aniso_U_23
_atom_site_aniso_U_13
_atom_site_aniso_U_12
Sn1 0.01352(6) 0.01264(6) 0.01770(5) 0.00581(4) -0.00064(4) 0.00374(4)
O1 0.0131(5) 0.0090(6) 0.0184(6) 0.0031(4) -0.0009(4) 0.0008(4)
C1 0.0112(7) 0.0090(7) 0.0131(7) 0.0028(5) 0.0010(5) 0.0014(6)
C2 0.0105(7) 0.0112(7) 0.0131(7) 0.0045(6) 0.0025(5) 0.0026(6)
C3 0.0113(7) 0.0103(7) 0.0131(7) 0.0032(5) 0.0035(5) 0.0021(6)
C11 0.0104(7) 0.0095(7) 0.0130(7) 0.0024(5) 0.0005(5) -0.0007(6)
C12 0.0131(7) 0.0126(8) 0.0187(7) 0.0037(6) 0.0025(6) 0.0026(6)
C13 0.0159(8) 0.0122(8) 0.0245(8) 0.0070(6) -0.0002(6) 0.0038(6)
C14 0.0179(8) 0.0150(8) 0.0203(8) 0.0100(6) -0.0007(6) 0.0001(6)
C15 0.0154(8) 0.0132(8) 0.0150(7) 0.0051(6) 0.0029(6) -0.0006(6)
C16 0.0099(7) 0.0091(7) 0.0127(7) 0.0022(5) 0.0005(5) -0.0005(6)
C21 0.0107(7) 0.0100(7) 0.0137(7) 0.0055(5) 0.0007(5) 0.0020(6)
C22 0.0150(7) 0.0119(8) 0.0155(7) 0.0040(6) 0.0008(6) 0.0040(6)
C23 0.0176(8) 0.0099(8) 0.0185(7) 0.0040(6) -0.0035(6) 0.0009(6)
C24 0.0144(8) 0.0147(8) 0.0223(8) 0.0093(7) -0.0016(6) -0.0030(6)
C25 0.0125(7) 0.0187(9) 0.0176(7) 0.0092(6) 0.0027(6) 0.0016(6)
C26 0.0115(7) 0.0116(7) 0.0131(7) 0.0052(6) 0.0009(5) 0.0027(6)
C31 0.0221(9) 0.0179(9) 0.0149(7) 0.0038(6) 0.0066(6) 0.0054(7)
C32 0.0284(10) 0.0261(10) 0.0278(9) 0.0110(8) 0.0150(8) 0.0101(8)
C41 0.0167(8) 0.0123(8) 0.0195(8) 0.0042(6) 0.0086(6) 0.0041(6)
C42 0.0192(9) 0.0151(9) 0.0376(10) 0.0048(7) 0.0159(8) 0.0034(7)
C51 0.0243(10) 0.0276(11) 0.0244(9) 0.0082(8) -0.0040(7) 0.0026(8)
C52 0.0405(12) 0.0342(12) 0.0309(10) 0.0101(9) 0.0053(9) 0.0272(10)
C53 0.0270(10) 0.0347(12) 0.0483(13) 0.0302(10) 0.0051(9) 0.0042(9)
Sn61 0.00954(5) 0.01025(5) 0.01307(5) 0.00475(4) 0.00054(4) 0.00110(4)
O61 0.0108(5) 0.0092(5) 0.0152(5) 0.0038(4) -0.0008(4) -0.0006(4)
C61 0.0091(7) 0.0082(7) 0.0123(6) 0.0031(5) 0.0016(5) -0.0003(5)
C62 0.0107(7) 0.0107(7) 0.0132(7) 0.0052(6) 0.0020(5) 0.0010(6)
C63 0.0115(7) 0.0104(7) 0.0126(7) 0.0033(5) 0.0031(5) 0.0027(6)
C71 0.0122(7) 0.0083(7) 0.0161(7) 0.0050(6) 0.0017(6) 0.0009(6)
C72 0.0172(8) 0.0153(8) 0.0171(7) 0.0085(6) 0.0027(6) 0.0018(6)
C73 0.0190(8) 0.0208(9) 0.0209(8) 0.0119(7) -0.0027(7) 0.0030(7)
C74 0.0142(8) 0.0208(9) 0.0271(9) 0.0114(7) 0.0000(7) 0.0053(7)
C75 0.0141(8) 0.0168(8) 0.0220(8) 0.0075(7) 0.0037(6) 0.0062(6)
C76 0.0125(7) 0.0088(7) 0.0157(7) 0.0041(6) 0.0013(6) 0.0018(6)
C81 0.0122(7) 0.0097(7) 0.0162(7) 0.0045(6) -0.0008(6) 0.0023(6)
C82 0.0199(8) 0.0129(8) 0.0198(8) 0.0030(6) -0.0004(6) 0.0049(7)
C83 0.0239(9) 0.0109(8) 0.0272(9) 0.0032(7) -0.0061(7) 0.0014(7)
C84 0.0185(9) 0.0148(9) 0.0325(10) 0.0119(7) -0.0045(7) -0.0040(7)
C85 0.0142(8) 0.0164(8) 0.0242(8) 0.0122(7) 0.0002(6) -0.0004(6)
C86 0.0127(7) 0.0105(7) 0.0161(7) 0.0071(6) -0.0005(6) 0.0020(6)
C91 0.0134(7) 0.0176(8) 0.0171(7) 0.0089(6) 0.0053(6) 0.0049(6)
C92 0.0257(9) 0.0187(9) 0.0193(8) 0.0061(7) 0.0092(7) 0.0081(7)
C101 0.0146(7) 0.0188(8) 0.0145(7) 0.0055(6) 0.0043(6) 0.0043(6)
C102 0.0156(8) 0.0249(10) 0.0214(8) 0.0097(7) 0.0070(6) 0.0002(7)
C111 0.0202(9) 0.0162(9) 0.0296(9) 0.0074(7) -0.0081(7) -0.0016(7)
C112 0.0142(8) 0.0188(9) 0.0250(8) 0.0055(7) 0.0031(6) 0.0064(7)
C113 0.0266(10) 0.0272(10) 0.0245(9) 0.0170(8) 0.0071(7) 0.0053(8)

loop_
_atom_type_symbol
_atom_type_description
_atom_type_scat_dispersion_real
_atom_type_scat_dispersion_imag
_atom_type_scat_source
C C 0.0033 0.0016 'International Tables Vol C Tables 4.2.6.8 and 6.1.1.4'
H H 0 0 'International Tables Vol C Tables 4.2.6.8 and 6.1.1.4'
O O 0.0106 0.006 'International Tables Vol C Tables 4.2.6.8 and 6.1.1.4'
Sn Sn -0.6537 1.4246 'International Tables Vol C Tables 4.2.6.8 and 6.1.1.4'

loop_
_geom_angle_atom_site_label_1
_geom_angle_atom_site_label_2
_geom_angle_atom_site_label_3
_geom_angle
C51 Sn1 C52 112.01(8)
C51 Sn1 C53 107.34(8)
C52 Sn1 C53 105.71(9)
C51 Sn1 C1 103.33(7)
C52 Sn1 C1 112.75(7)
C53 Sn1 C1 115.72(7)
C1 O1 H1 111.9(16)
O1 C1 C2 113.14(12)
O1 C1 C3 115.68(12)
C2 C1 C3 94.61(11)
O1 C1 Sn1 103.87(10)
C2 C1 Sn1 114.35(10)
C3 C1 Sn1 115.64(10)
C31 C2 C26 121.47(13)
C31 C2 C11 116.04(13)
C26 C2 C11 104.96(12)
C31 C2 C1 114.64(13)
C26 C2 C1 97.75(12)
C11 C2 C1 98.17(11)
C41 C3 C16 116.88(13)
C41 C3 C21 114.51(13)
C16 C3 C21 105.55(12)
C41 C3 C1 121.61(13)
C16 C3 C1 98.24(12)
C21 C3 C1 96.88(11)
C12 C11 C16 120.65(14)
C12 C11 C2 131.86(14)
C16 C11 C2 107.47(13)
C11 C12 C13 118.71(15)
C11 C12 H12 120.6
C13 C12 H12 120.6
C14 C13 C12 120.56(16)
C14 C13 H13 119.7
C12 C13 H13 119.7
C13 C14 C15 120.69(15)
C13 C14 H14 119.7
C15 C14 H14 119.7
C16 C15 C14 118.66(15)
C16 C15 H15 120.7
C14 C15 H15 120.7
C15 C16 C11 120.73(15)
C15 C16 C3 131.66(14)
C11 C16 C3 107.60(13)
C22 C21 C26 121.50(14)
C22 C21 C3 130.13(14)
C26 C21 C3 108.36(13)
C21 C22 C23 118.45(15)
C21 C22 H22 120.8
C23 C22 H22 120.8
C24 C23 C22 120.42(15)
C24 C23 H23 119.8
C22 C23 H23 119.8
C23 C24 C25 121.23(15)
C23 C24 H24 119.4
C25 C24 H24 119.4
C26 C25 C24 118.70(15)
C26 C25 H25 120.6
C24 C25 H25 120.6
C25 C26 C21 119.70(15)
C25 C26 C2 133.42(14)
C21 C26 C2 106.87(13)
C32 C31 C2 117.59(15)
C32 C31 H31A 107.9
C2 C31 H31A 107.9
C32 C31 H31B 107.9
C2 C31 H31B 107.9
H31A C31 H31B 107.2
C31 C32 H32A 109.5
C31 C32 H32B 109.5
H32A C32 H32B 109.5
C31 C32 H32C 109.5
H32A C32 H32C 109.5
H32B C32 H32C 109.5
C3 C41 C42 115.48(14)
C3 C41 H41A 108.4
C42 C41 H41A 108.4
C3 C41 H41B 108.4
C42 C41 H41B 108.4
H41A C41 H41B 107.5
C41 C42 H42A 109.5
C41 C42 H42B 109.5
H42A C42 H42B 109.5
C41 C42 H42C 109.5
H42A C42 H42C 109.5
H42B C42 H42C 109.5
Sn1 C51 H51A 109.5
Sn1 C51 H51B 109.5
H51A C51 H51B 109.5
Sn1 C51 H51C 109.5
H51A C51 H51C 109.5
H51B C51 H51C 109.5
Sn1 C52 H52A 109.5
Sn1 C52 H52B 109.5
H52A C52 H52B 109.5
Sn1 C52 H52C 109.5
H52A C52 H52C 109.5
H52B C52 H52C 109.5
Sn1 C53 H53A 109.5
Sn1 C53 H53B 109.5
H53A C53 H53B 109.5
Sn1 C53 H53C 109.5
H53A C53 H53C 109.5
H53B C53 H53C 109.5
C113 Sn61 C112 106.52(7)
C113 Sn61 C111 110.46(8)
C112 Sn61 C111 108.06(7)
C113 Sn61 C61 108.86(7)
C112 Sn61 C61 107.39(6)
C111 Sn61 C61 115.17(6)
C61 O61 H61 112.4(16)
O61 C61 C63 113.77(12)
O61 C61 C62 113.97(12)
C63 C61 C62 94.12(11)
O61 C61 Sn61 101.99(9)
C63 C61 Sn61 117.56(10)
C62 C61 Sn61 116.18(10)
C86 C62 C91 114.60(13)
C86 C62 C71 105.44(13)
C91 C62 C71 117.68(13)
C86 C62 C61 97.41(11)
C91 C62 C61 120.26(13)
C71 C62 C61 98.29(11)
C101 C63 C81 114.57(13)
C101 C63 C76 117.32(13)
C81 C63 C76 104.99(12)
C101 C63 C61 120.58(13)
C81 C63 C61 97.66(12)
C76 C63 C61 98.60(12)
C72 C71 C76 120.38(15)
C72 C71 C62 132.12(14)
C76 C71 C62 107.48(13)
C71 C72 C73 118.97(15)
C71 C72 H72 120.5
C73 C72 H72 120.5
C74 C73 C72 120.50(16)
C74 C73 H73 119.8
C72 C73 H73 119.8
C73 C74 C75 120.88(16)
C73 C74 H74 119.6
C75 C74 H74 119.6
C76 C75 C74 118.33(15)
C76 C75 H75 120.8
C74 C75 H75 120.8
C75 C76 C71 120.94(15)
C75 C76 C63 131.78(14)
C71 C76 C63 107.26(13)
C82 C81 C86 120.99(15)
C82 C81 C63 131.25(15)
C86 C81 C63 107.71(13)
C81 C82 C83 118.04(16)
C81 C82 H82 121
C83 C82 H82 121
C84 C83 C82 120.82(17)
C84 C83 H83 119.6
C82 C83 H83 119.6
C83 C84 C85 121.13(16)
C83 C84 H84 119.4
C85 C84 H84 119.4
C86 C85 C84 118.15(16)
C86 C85 H85 120.9
C84 C85 H85 120.9
C85 C86 C81 120.86(15)
C85 C86 C62 131.50(15)
C81 C86 C62 107.59(13)
C62 C91 C92 115.35(13)
C62 C91 H91A 108.4
C92 C91 H91A 108.4
C62 C91 H91B 108.4
C92 C91 H91B 108.4
H91A C91 H91B 107.5
C91 C92 H92A 109.5
C91 C92 H92B 109.5
H92A C92 H92B 109.5
C91 C92 H92C 109.5
H92A C92 H92C 109.5
H92B C92 H92C 109.5
C63 C101 C102 115.77(14)
C63 C101 H10A 108.3
C102 C101 H10A 108.3
C63 C101 H10B 108.3
C102 C101 H10B 108.3
H10A C101 H10B 107.4
C101 C102 H10C 109.5
C101 C102 H10D 109.5
H10C C102 H10D 109.5
C101 C102 H10E 109.5
H10C C102 H10E 109.5
H10D C102 H10E 109.5
Sn61 C111 H11A 109.5
Sn61 C111 H11B 109.5
H11A C111 H11B 109.5
Sn61 C111 H11C 109.5
H11A C111 H11C 109.5
H11B C111 H11C 109.5
Sn61 C112 H11D 109.5
Sn61 C112 H11E 109.5
H11D C112 H11E 109.5
Sn61 C112 H11F 109.5
H11D C112 H11F 109.5
H11E C112 H11F 109.5
Sn61 C113 H11G 109.5
Sn61 C113 H11H 109.5
H11G C113 H11H 109.5
Sn61 C113 H11I 109.5
H11G C113 H11I 109.5
H11H C113 H11I 109.5

loop_
_geom_bond_atom_site_label_1
_geom_bond_atom_site_label_2
_geom_bond_distance
Sn1 C51 2.1390(19)
Sn1 C52 2.1418(19)
Sn1 C53 2.1517(19)
Sn1 C1 2.2040(16)
O1 C1 1.4188(19)
O1 H1 0.79(2)
C1 C2 1.584(2)
C1 C3 1.585(2)
C2 C31 1.520(2)
C2 C26 1.525(2)
C2 C11 1.541(2)
C3 C41 1.524(2)
C3 C16 1.525(2)
C3 C21 1.527(2)
C11 C12 1.381(2)
C11 C16 1.405(2)
C12 C13 1.402(2)
C12 H12 0.95
C13 C14 1.386(2)
C13 H13 0.95
C14 C15 1.401(2)
C14 H14 0.95
C15 C16 1.380(2)
C15 H15 0.95
C21 C22 1.380(2)
C21 C26 1.405(2)
C22 C23 1.398(2)
C22 H22 0.95
C23 C24 1.381(2)
C23 H23 0.95
C24 C25 1.398(2)
C24 H24 0.95
C25 C26 1.387(2)
C25 H25 0.95
C31 C32 1.516(2)
C31 H31A 0.99
C31 H31B 0.99
C32 H32A 0.98
C32 H32B 0.98
C32 H32C 0.98
C41 C42 1.528(2)
C41 H41A 0.99
C41 H41B 0.99
C42 H42A 0.98
C42 H42B 0.98
C42 H42C 0.98
C51 H51A 0.98
C51 H51B 0.98
C51 H51C 0.98
C52 H52A 0.98
C52 H52B 0.98
C52 H52C 0.98
C53 H53A 0.98
C53 H53B 0.98
C53 H53C 0.98
Sn61 C113 2.1360(17)
Sn61 C112 2.1391(17)
Sn61 C111 2.1413(18)
Sn61 C61 2.1961(15)
O61 C61 1.4329(19)
O61 H61 0.75(2)
C61 C63 1.581(2)
C61 C62 1.590(2)
C62 C86 1.521(2)
C62 C91 1.522(2)
C62 C71 1.533(2)
C63 C101 1.521(2)
C63 C81 1.523(2)
C63 C76 1.534(2)
C71 C72 1.380(2)
C71 C76 1.406(2)
C72 C73 1.397(2)
C72 H72 0.95
C73 C74 1.386(3)
C73 H73 0.95
C74 C75 1.401(2)
C74 H74 0.95
C75 C76 1.381(2)
C75 H75 0.95
C81 C82 1.386(2)
C81 C86 1.398(2)
C82 C83 1.399(3)
C82 H82 0.95
C83 C84 1.384(3)
C83 H83 0.95
C84 C85 1.395(3)
C84 H84 0.95
C85 C86 1.384(2)
C85 H85 0.95
C91 C92 1.526(2)
C91 H91A 0.99
C91 H91B 0.99
C92 H92A 0.98
C92 H92B 0.98
C92 H92C 0.98
C101 C102 1.526(2)
C101 H10A 0.99
C101 H10B 0.99
C102 H10C 0.98
C102 H10D 0.98
C102 H10E 0.98
C111 H11A 0.98
C111 H11B 0.98
C111 H11C 0.98
C112 H11D 0.98
C112 H11E 0.98
C112 H11F 0.98
C113 H11G 0.98
C113 H11H 0.98
C113 H11I 0.98

loop_
_geom_hbond_atom_site_label_D
_geom_hbond_atom_site_label_H
_geom_hbond_atom_site_label_A
_geom_hbond_distance_DH
_geom_hbond_distance_HA
_geom_hbond_distance_DA
_geom_hbond_angle_DHA
O1 H1 O61 0.79(2) 2.22(2) 2.9678(17) 158(2)

loop_
_geom_torsion_atom_site_label_1
_geom_torsion_atom_site_label_2
_geom_torsion_atom_site_label_3
_geom_torsion_atom_site_label_4
_geom_torsion
O1 C1 C2 C31 -55.38(18)
C3 C1 C2 C31 -175.85(13)
Sn1 C1 C2 C31 63.28(15)
O1 C1 C2 C26 174.67(12)
C3 C1 C2 C26 54.19(12)
Sn1 C1 C2 C26 -66.67(12)
O1 C1 C2 C11 68.25(14)
C3 C1 C2 C11 -52.23(12)
Sn1 C1 C2 C11 -173.09(9)
O1 C1 C3 C41 63.53(19)
C2 C1 C3 C41 -178.03(14)
Sn1 C1 C3 C41 -58.19(17)
O1 C1 C3 C16 -65.19(15)
C2 C1 C3 C16 53.25(12)
Sn1 C1 C3 C16 173.09(9)
O1 C1 C3 C21 -172.06(13)
C2 C1 C3 C21 -53.62(12)
Sn1 C1 C3 C21 66.22(12)
C31 C2 C11 C12 -22.4(2)
C26 C2 C11 C12 114.68(18)
C1 C2 C11 C12 -144.99(17)
C31 C2 C11 C16 156.01(14)
C26 C2 C11 C16 -66.93(15)
C1 C2 C11 C16 33.40(15)
C16 C11 C12 C13 -0.8(2)
C2 C11 C12 C13 177.45(16)
C11 C12 C13 C14 0.4(2)
C12 C13 C14 C15 -0.3(3)
C13 C14 C15 C16 0.6(2)
C14 C15 C16 C11 -0.9(2)
C14 C15 C16 C3 -179.54(15)
C12 C11 C16 C15 1.1(2)
C2 C11 C16 C15 -177.54(14)
C12 C11 C16 C3 179.97(14)
C2 C11 C16 C3 1.36(16)
C41 C3 C16 C15 11.3(2)
C21 C3 C16 C15 -117.26(18)
C1 C3 C16 C15 143.18(17)
C41 C3 C16 C11 -167.40(13)
C21 C3 C16 C11 64.01(15)
C1 C3 C16 C11 -35.55(15)
C41 C3 C21 C22 -14.0(2)
C16 C3 C21 C22 115.95(18)
C1 C3 C21 C22 -143.47(17)
C41 C3 C21 C26 164.51(13)
C16 C3 C21 C26 -65.50(15)
C1 C3 C21 C26 35.07(15)
C26 C21 C22 C23 0.2(2)
C3 C21 C22 C23 178.58(15)
C21 C22 C23 C24 0.3(2)
C22 C23 C24 C25 -0.4(3)
C23 C24 C25 C26 0.1(2)
C24 C25 C26 C21 0.3(2)
C24 C25 C26 C2 -178.54(16)
C22 C21 C26 C25 -0.5(2)
C3 C21 C26 C25 -179.18(14)
C22 C21 C26 C2 178.65(14)
C3 C21 C26 C2 -0.04(16)
C31 C2 C26 C25 18.6(3)
C11 C2 C26 C25 -115.50(19)
C1 C2 C26 C25 143.85(18)
C31 C2 C26 C21 -160.33(14)
C11 C2 C26 C21 65.53(15)
C1 C2 C26 C21 -35.11(15)
C26 C2 C31 C32 -54.5(2)
C11 C2 C31 C32 74.99(19)
C1 C2 C31 C32 -171.55(15)
C16 C3 C41 C42 72.13(19)
C21 C3 C41 C42 -163.72(15)
C1 C3 C41 C42 -47.9(2)
O61 C61 C62 C86 172.26(12)
C63 C61 C62 C86 53.95(12)
Sn61 C61 C62 C86 -69.58(12)
O61 C61 C62 C91 -63.55(18)
C63 C61 C62 C91 178.13(13)
Sn61 C61 C62 C91 54.60(17)
O61 C61 C62 C71 65.39(15)
C63 C61 C62 C71 -52.93(12)
Sn61 C61 C62 C71 -176.46(9)
O61 C61 C63 C101 63.43(18)
C62 C61 C63 C101 -178.09(14)
Sn61 C61 C63 C101 -55.65(17)
O61 C61 C63 C81 -172.04(12)
C62 C61 C63 C81 -53.56(12)
Sn61 C61 C63 C81 68.88(12)
O61 C61 C63 C76 -65.52(14)
C62 C61 C63 C76 52.96(12)
Sn61 C61 C63 C76 175.40(9)
C86 C62 C71 C72 113.22(19)
C91 C62 C71 C72 -16.0(3)
C61 C62 C71 C72 -146.68(17)
C86 C62 C71 C76 -65.38(15)
C91 C62 C71 C76 165.37(14)
C61 C62 C71 C76 34.72(15)
C76 C71 C72 C73 0.2(2)
C62 C71 C72 C73 -178.29(16)
C71 C72 C73 C74 0.2(3)
C72 C73 C74 C75 -0.1(3)
C73 C74 C75 C76 -0.4(3)
C74 C75 C76 C71 0.7(2)
C74 C75 C76 C63 178.55(16)
C72 C71 C76 C75 -0.7(2)
C62 C71 C76 C75 178.14(15)
C72 C71 C76 C63 -178.94(14)
C62 C71 C76 C63 -0.14(17)
C101 C63 C76 C75 16.1(3)
C81 C63 C76 C75 -112.38(19)
C61 C63 C76 C75 147.24(17)
C101 C63 C76 C71 -165.82(14)
C81 C63 C76 C71 65.65(15)
C61 C63 C76 C71 -34.73(15)
C101 C63 C81 C82 -14.0(2)
C76 C63 C81 C82 116.12(19)
C61 C63 C81 C82 -142.80(17)
C101 C63 C81 C86 163.55(14)
C76 C63 C81 C86 -66.29(15)
C61 C63 C81 C86 34.79(15)
C86 C81 C82 C83 -0.1(2)
C63 C81 C82 C83 177.23(16)
C81 C82 C83 C84 -0.5(3)
C82 C83 C84 C85 0.5(3)
C83 C84 C85 C86 0.1(3)
C84 C85 C86 C81 -0.6(2)
C84 C85 C86 C62 -177.95(16)
C82 C81 C86 C85 0.6(2)
C63 C81 C86 C85 -177.24(14)
C82 C81 C86 C62 178.56(15)
C63 C81 C86 C62 0.67(17)
C91 C62 C86 C85 13.8(2)
C71 C62 C86 C85 -117.26(18)
C61 C62 C86 C85 141.98(17)
C91 C62 C86 C81 -163.82(13)
C71 C62 C86 C81 65.14(15)
C61 C62 C86 C81 -35.62(15)
C86 C62 C91 C92 172.37(14)
C71 C62 C91 C92 -62.82(19)
C61 C62 C91 C92 56.82(19)
C81 C63 C101 C102 -172.75(14)
C76 C63 C101 C102 63.4(2)
C61 C63 C101 C102 -56.6(2)
